data_1570306
loop_
_publ_author_name
'Oliveira, Adriano Bof'
'Bresolin, Leandro'
'Beck, Johannes'
'Daniels, J\"org'

_publ_section_title
;
 2-{3-Methyl-2-[(2Z)-pent-2-en-1-yl]cyclopent-2-en-1-ylidene}-N-phenylhydrazinecarbothioamide
;
_journal_coeditor_code BT4142
_journal_issue 11
_journal_name_full IUCrData
_journal_paper_doi 10.1107/S2414314623009719
_journal_volume 8
_journal_year 2023
_chemical_formula_iupac 'C18 H23 N3 S'
_chemical_formula_moiety 'C18 H23 N3 S'
_chemical_formula_sum 'C18 H23 N3 S'
_chemical_formula_weight 313.45
_chemical_name_systematic
2-{3-Methyl-2-[(2<i>Z</i>)-pent-2-en-1-yl]cyclopent-2-en-1-ylidene}-<i>N</i>-phenylhydrazinecarbothioamide
_space_group_crystal_system monoclinic
_space_group_IT_number 14
_space_group_name_Hall '-P 2yn'
_space_group_name_H-M_alt 'P 1 21/n 1'
_atom_sites_solution_hydrogens geom
_atom_sites_solution_primary direct
_audit_creation_method SHELXL-2018/3
_cell_angle_alpha 90
_cell_angle_beta 92.751(2)
_cell_angle_gamma 90
_cell_formula_units_Z 4
_cell_length_a 13.6565(3)
_cell_length_b 5.8286(2)
_cell_length_c 20.6721(6)
_cell_measurement_reflns_used 63134
_cell_measurement_temperature 123(2)
_cell_measurement_theta_max 27.48
_cell_measurement_theta_min 2.91
_cell_volume 1643.57(8)
_computing_cell_refinement
;
HKL, Scalepack (Otwinowski & Minor, 1997)
;
_computing_data_collection
;
COLLECT (Nonius, 1998)
;
_computing_data_reduction
;
HKL Denzo and Scalepack (Otwinowski & Minor, 1997)
;
_computing_molecular_graphics
;
DIAMOND (Brandenburg, 2006), CrystalExplorer (Wolff <i>et al.</i>,
2012)
;
_computing_publication_material
;
WinGX (Farrugia, 2012), publCIF (Westrip, 2010) and
enCIFer (Allen <i>et al.</i>,
2004)
;
_computing_structure_refinement
;
<i>SHELXL2018/3</i> (Sheldrick, 2015)
;
_computing_structure_solution
;
SIR-92 (Altomare <i>et al.</i>,  1999)
;
_diffrn_ambient_temperature 123(2)
_diffrn_detector_area_resol_mean 9
_diffrn_measured_fraction_theta_full 0.997
_diffrn_measured_fraction_theta_max 0.995
_diffrn_measurement_device_type 'Enraf--Nonius FR590 Kappa CCD'
_diffrn_measurement_method 'CCD rotation images, thick slices, \k-goniostat'
_diffrn_radiation_probe x-ray
_diffrn_radiation_type MoK\a
_diffrn_radiation_wavelength 0.71073
_diffrn_reflns_av_R_equivalents 0.0643
_diffrn_reflns_av_unetI/netI 0.0398
_diffrn_reflns_limit_h_max 17
_diffrn_reflns_limit_h_min -17
_diffrn_reflns_limit_k_max 7
_diffrn_reflns_limit_k_min -7
_diffrn_reflns_limit_l_max 26
_diffrn_reflns_limit_l_min -26
_diffrn_reflns_number 26959
_diffrn_reflns_theta_full 25.242
_diffrn_reflns_theta_max 27.467
_diffrn_reflns_theta_min 2.987
_diffrn_source 'sealed X-ray tube'
_exptl_absorpt_coefficient_mu 0.198
_exptl_absorpt_correction_type none
_exptl_crystal_colour colourless
_exptl_crystal_density_diffrn 1.267
_exptl_crystal_density_method 'not measured'
_exptl_crystal_description fragment
_exptl_crystal_F_000 672
_exptl_crystal_size_max 0.22
_exptl_crystal_size_mid 0.13
_exptl_crystal_size_min 0.054
_refine_diff_density_max 0.278
_refine_diff_density_min -0.254
_refine_ls_extinction_coef 0.0053(9)
_refine_ls_extinction_expression Fc^*^=kFc[1+0.001xFc^2^\l^3^/sin(2\q)]^-1/4^
_refine_ls_extinction_method
;
SHELXL-2018/3 (Sheldrick 2015)
;
_refine_ls_goodness_of_fit_ref 1.064
_refine_ls_hydrogen_treatment constr
_refine_ls_matrix_type full
_refine_ls_number_parameters 202
_refine_ls_number_reflns 3751
_refine_ls_number_restraints 0
_refine_ls_restrained_S_all 1.064
_refine_ls_R_factor_all 0.0642
_refine_ls_R_factor_gt 0.0393
_refine_ls_shift/su_max 0.000
_refine_ls_shift/su_mean 0.000
_refine_ls_structure_factor_coef Fsqd
_refine_ls_weighting_details 'w=1/[\s^2^(Fo^2^)+(0.0359P)^2^+0.7368P] where P=(Fo^2^+2Fc^2^)/3'
_refine_ls_weighting_scheme calc
_refine_ls_wR_factor_gt 0.0836
_refine_ls_wR_factor_ref 0.0945
_reflns_number_gt 2857
_reflns_number_total 3751
_reflns_threshold_expression 'I > 2\s(I)'
_cod_data_source_file bt4142.cif
_cod_data_source_block I
_cod_original_sg_symbol_H-M 'P 21/n'
_cod_database_code 1570306
_shelx_space_group_comment
;
The symmetry employed for this shelxl refinement is uniquely defined
by the following loop, which should always be used as a source of
symmetry information in preference to the above space-group names.
They are only intended as comments.
;

loop_
_space_group_symop_operation_xyz
'x, y, z'
'-x+1/2, y+1/2, -z+1/2'
'-x, -y, -z'
'x-1/2, -y-1/2, z-1/2'

loop_
_atom_site_type_symbol
_atom_site_label
_atom_site_fract_x
_atom_site_fract_y
_atom_site_fract_z
_atom_site_U_iso_or_equiv
_atom_site_adp_type
_atom_site_calc_flag
_atom_site_occupancy
_atom_site_disorder_assembly
_atom_site_disorder_group
C C1 0.38987(11) 0.5560(3) -0.10461(7) 0.0182(3) Uani d 1 . .
C C2 0.45778(11) 0.4298(3) -0.14766(8) 0.0207(3) Uani d 1 . .
H H2A 0.436900 0.272027 -0.154050 0.025 Uiso calc 1 . .
H H2B 0.524485 0.431089 -0.129277 0.025 Uiso calc 1 . .
C C3 0.45002(12) 0.5646(3) -0.21191(8) 0.0239(4) Uani d 1 . .
H H3A 0.513393 0.625665 -0.222395 0.029 Uiso calc 1 . .
H H3B 0.425872 0.466784 -0.247139 0.029 Uiso calc 1 . .
C C4 0.37868(11) 0.7559(3) -0.20041(8) 0.0205(3) Uani d 1 . .
C C5 0.34692(11) 0.7526(3) -0.13988(7) 0.0189(3) Uani d 1 . .
C C6 0.27920(11) 0.9155(3) -0.10790(8) 0.0220(3) Uani d 1 . .
H H6A 0.274508 1.055634 -0.133179 0.026 Uiso calc 1 . .
H H6B 0.307436 0.954690 -0.065378 0.026 Uiso calc 1 . .
C C7 0.17720(12) 0.8219(3) -0.10048(8) 0.0255(4) Uani d 1 . .
H H7 0.165822 0.670153 -0.112577 0.031 Uiso calc 1 . .
C C8 0.10260(12) 0.9383(3) -0.07815(9) 0.0277(4) Uani d 1 . .
H H8 0.043700 0.859385 -0.075799 0.033 Uiso calc 1 . .
C C9 0.10293(12) 1.1834(3) -0.05628(9) 0.0275(4) Uani d 1 . .
H H9A 0.159387 1.260861 -0.072846 0.033 Uiso calc 1 . .
H H9B 0.109126 1.188208 -0.009357 0.033 Uiso calc 1 . .
C C10 0.01004(13) 1.3102(3) -0.07920(10) 0.0337(4) Uani d 1 . .
H H10A 0.006058 1.315650 -0.125670 0.051 Uiso calc 1 . .
H H10B 0.011733 1.463645 -0.062278 0.051 Uiso calc 1 . .
H H10C -0.046191 1.231343 -0.064102 0.051 Uiso calc 1 . .
C C11 0.35163(13) 0.9202(3) -0.25364(8) 0.0266(4) Uani d 1 . .
H H11A 0.304018 1.027255 -0.239068 0.040 Uiso calc 1 . .
H H11B 0.324443 0.837326 -0.290397 0.040 Uiso calc 1 . .
H H11C 0.409031 1.001812 -0.265701 0.040 Uiso calc 1 . .
C C12 0.36853(11) 0.2620(3) 0.04217(7) 0.0182(3) Uani d 1 . .
C C13 0.24371(11) 0.3876(3) 0.11856(7) 0.0189(3) Uani d 1 . .
C C14 0.18756(11) 0.1912(3) 0.12727(8) 0.0214(3) Uani d 1 . .
H H14 0.190844 0.068671 0.098647 0.026 Uiso calc 1 . .
C C15 0.12685(11) 0.1804(3) 0.17895(8) 0.0235(4) Uani d 1 . .
H H15 0.088949 0.050178 0.184838 0.028 Uiso calc 1 . .
C C16 0.12210(11) 0.3623(3) 0.22203(8) 0.0241(4) Uani d 1 . .
H H16 0.081198 0.353730 0.256649 0.029 Uiso calc 1 . .
C C17 0.17823(12) 0.5562(3) 0.21342(8) 0.0232(4) Uani d 1 . .
H H17 0.175481 0.677598 0.242474 0.028 Uiso calc 1 . .
C C18 0.23886(11) 0.5702(3) 0.16133(8) 0.0215(3) Uani d 1 . .
H H18 0.276003 0.701443 0.155225 0.026 Uiso calc 1 . .
N N1 0.36550(9) 0.5130(2) -0.04654(6) 0.0189(3) Uani d 1 . .
N N2 0.40538(9) 0.3219(2) -0.01525(6) 0.0195(3) Uani d 1 . .
H H2 0.451694 0.244307 -0.031612 0.023 Uiso calc 1 . .
N N3 0.30211(9) 0.4113(2) 0.06367(6) 0.0201(3) Uani d 1 . .
H H3 0.294026 0.535658 0.041653 0.024 Uiso calc 1 . .
S S1 0.40757(3) 0.02358(7) 0.08139(2) 0.02292(12) Uani d 1 . .

loop_
_atom_site_aniso_label
_atom_site_aniso_U_11
_atom_site_aniso_U_22
_atom_site_aniso_U_33
_atom_site_aniso_U_12
_atom_site_aniso_U_13
_atom_site_aniso_U_23
C1 0.0171(8) 0.0187(8) 0.0187(8) -0.0025(6) 0.0011(6) -0.0009(6)
C2 0.0207(8) 0.0204(8) 0.0210(8) 0.0008(6) 0.0031(6) 0.0008(6)
C3 0.0267(9) 0.0242(8) 0.0212(8) 0.0006(7) 0.0063(7) 0.0007(7)
C4 0.0193(8) 0.0204(8) 0.0216(8) -0.0030(6) 0.0006(6) 0.0015(6)
C5 0.0180(8) 0.0174(8) 0.0212(8) -0.0024(6) 0.0015(6) -0.0003(6)
C6 0.0231(8) 0.0177(8) 0.0254(9) 0.0008(6) 0.0037(7) -0.0001(7)
C7 0.0259(9) 0.0192(8) 0.0318(10) -0.0013(7) 0.0047(7) -0.0009(7)
C8 0.0236(9) 0.0238(9) 0.0361(10) -0.0022(7) 0.0053(7) -0.0004(7)
C9 0.0272(9) 0.0252(9) 0.0302(9) 0.0012(7) 0.0027(7) -0.0026(7)
C10 0.0309(10) 0.0251(9) 0.0452(12) 0.0030(7) 0.0022(8) 0.0007(8)
C11 0.0294(9) 0.0271(9) 0.0231(9) -0.0017(7) -0.0006(7) 0.0048(7)
C12 0.0192(8) 0.0180(8) 0.0174(8) -0.0028(6) -0.0003(6) -0.0013(6)
C13 0.0180(8) 0.0207(8) 0.0181(8) 0.0030(6) 0.0019(6) 0.0030(6)
C14 0.0234(8) 0.0204(8) 0.0205(8) -0.0004(6) 0.0010(7) 0.0003(6)
C15 0.0213(8) 0.0239(8) 0.0255(9) -0.0034(7) 0.0032(7) 0.0051(7)
C16 0.0203(8) 0.0317(9) 0.0207(8) 0.0034(7) 0.0042(7) 0.0043(7)
C17 0.0239(8) 0.0244(9) 0.0216(8) 0.0048(7) 0.0026(7) -0.0026(6)
C18 0.0214(8) 0.0199(8) 0.0234(8) -0.0004(6) 0.0027(6) 0.0010(6)
N1 0.0213(7) 0.0165(6) 0.0189(7) -0.0007(5) 0.0010(5) 0.0019(5)
N2 0.0216(7) 0.0183(6) 0.0188(7) 0.0029(5) 0.0034(5) 0.0011(5)
N3 0.0240(7) 0.0171(6) 0.0195(7) 0.0018(5) 0.0057(5) 0.0036(5)
S1 0.0255(2) 0.0203(2) 0.0233(2) 0.00340(16) 0.00521(16) 0.00501(16)

loop_
_atom_type_symbol
_atom_type_description
_atom_type_scat_dispersion_real
_atom_type_scat_dispersion_imag
_atom_type_scat_source
C C 0.0033 0.0016 'International Tables Vol C Tables 4.2.6.8 and 6.1.1.4'
H H 0.0000 0.0000 'International Tables Vol C Tables 4.2.6.8 and 6.1.1.4'
N N 0.0061 0.0033 'International Tables Vol C Tables 4.2.6.8 and 6.1.1.4'
S S 0.1246 0.1234 'International Tables Vol C Tables 4.2.6.8 and 6.1.1.4'

loop_
_geom_angle_atom_site_label_1
_geom_angle_atom_site_label_2
_geom_angle_atom_site_label_3
_geom_angle_site_symmetry_1
_geom_angle_site_symmetry_3
_geom_angle
_geom_angle_publ_flag
N1 C1 C5 . . 120.09(14) ?
N1 C1 C2 . . 130.57(14) ?
C5 C1 C2 . . 109.32(13) ?
C1 C2 C3 . . 103.95(12) ?
C1 C2 H2A . . 111.0 ?
C3 C2 H2A . . 111.0 ?
C1 C2 H2B . . 111.0 ?
C3 C2 H2B . . 111.0 ?
H2A C2 H2B . . 109.0 ?
C4 C3 C2 . . 105.03(13) ?
C4 C3 H3A . . 110.7 ?
C2 C3 H3A . . 110.7 ?
C4 C3 H3B . . 110.7 ?
C2 C3 H3B . . 110.7 ?
H3A C3 H3B . . 108.8 ?
C5 C4 C11 . . 128.03(15) ?
C5 C4 C3 . . 112.11(14) ?
C11 C4 C3 . . 119.85(14) ?
C4 C5 C1 . . 109.55(14) ?
C4 C5 C6 . . 129.38(15) ?
C1 C5 C6 . . 121.06(14) ?
C5 C6 C7 . . 114.00(13) ?
C5 C6 H6A . . 108.8 ?
C7 C6 H6A . . 108.8 ?
C5 C6 H6B . . 108.8 ?
C7 C6 H6B . . 108.8 ?
H6A C6 H6B . . 107.6 ?
C8 C7 C6 . . 125.32(15) ?
C8 C7 H7 . . 117.3 ?
C6 C7 H7 . . 117.3 ?
C7 C8 C9 . . 127.02(16) ?
C7 C8 H8 . . 116.5 ?
C9 C8 H8 . . 116.5 ?
C8 C9 C10 . . 112.23(15) ?
C8 C9 H9A . . 109.2 ?
C10 C9 H9A . . 109.2 ?
C8 C9 H9B . . 109.2 ?
C10 C9 H9B . . 109.2 ?
H9A C9 H9B . . 107.9 ?
C9 C10 H10A . . 109.5 ?
C9 C10 H10B . . 109.5 ?
H10A C10 H10B . . 109.5 ?
C9 C10 H10C . . 109.5 ?
H10A C10 H10C . . 109.5 ?
H10B C10 H10C . . 109.5 ?
C4 C11 H11A . . 109.5 ?
C4 C11 H11B . . 109.5 ?
H11A C11 H11B . . 109.5 ?
C4 C11 H11C . . 109.5 ?
H11A C11 H11C . . 109.5 ?
H11B C11 H11C . . 109.5 ?
N3 C12 N2 . . 113.96(13) ?
N3 C12 S1 . . 125.25(12) ?
N2 C12 S1 . . 120.78(12) ?
C18 C13 C14 . . 120.27(14) ?
C18 C13 N3 . . 118.60(14) ?
C14 C13 N3 . . 121.01(14) ?
C15 C14 C13 . . 119.37(15) ?
C15 C14 H14 . . 120.3 ?
C13 C14 H14 . . 120.3 ?
C14 C15 C16 . . 120.55(15) ?
C14 C15 H15 . . 119.7 ?
C16 C15 H15 . . 119.7 ?
C17 C16 C15 . . 119.91(15) ?
C17 C16 H16 . . 120.0 ?
C15 C16 H16 . . 120.0 ?
C16 C17 C18 . . 120.12(15) ?
C16 C17 H17 . . 119.9 ?
C18 C17 H17 . . 119.9 ?
C13 C18 C17 . . 119.78(15) ?
C13 C18 H18 . . 120.1 ?
C17 C18 H18 . . 120.1 ?
C1 N1 N2 . . 118.59(13) ?
C12 N2 N1 . . 117.45(12) ?
C12 N2 H2 . . 121.3 ?
N1 N2 H2 . . 121.3 ?
C12 N3 C13 . . 127.68(13) ?
C12 N3 H3 . . 116.2 ?
C13 N3 H3 . . 116.2 ?

loop_
_geom_bond_atom_site_label_1
_geom_bond_atom_site_label_2
_geom_bond_site_symmetry_2
_geom_bond_distance
_geom_bond_publ_flag
C1 N1 . 1.286(2) ?
C1 C5 . 1.466(2) ?
C1 C2 . 1.507(2) ?
C2 C3 . 1.542(2) ?
C2 H2A . 0.9700 ?
C2 H2B . 0.9700 ?
C3 C4 . 1.507(2) ?
C3 H3A . 0.9700 ?
C3 H3B . 0.9700 ?
C4 C5 . 1.344(2) ?
C4 C11 . 1.492(2) ?
C5 C6 . 1.501(2) ?
C6 C7 . 1.511(2) ?
C6 H6A . 0.9700 ?
C6 H6B . 0.9700 ?
C7 C8 . 1.325(2) ?
C7 H7 . 0.9300 ?
C8 C9 . 1.498(2) ?
C8 H8 . 0.9300 ?
C9 C10 . 1.524(2) ?
C9 H9A . 0.9700 ?
C9 H9B . 0.9700 ?
C10 H10A . 0.9600 ?
C10 H10B . 0.9600 ?
C10 H10C . 0.9600 ?
C11 H11A . 0.9600 ?
C11 H11B . 0.9600 ?
C11 H11C . 0.9600 ?
C12 N3 . 1.348(2) ?
C12 N2 . 1.357(2) ?
C12 S1 . 1.6827(16) ?
C13 C18 . 1.387(2) ?
C13 C14 . 1.394(2) ?
C13 N3 . 1.425(2) ?
C14 C15 . 1.385(2) ?
C14 H14 . 0.9300 ?
C15 C16 . 1.388(2) ?
C15 H15 . 0.9300 ?
C16 C17 . 1.382(2) ?
C16 H16 . 0.9300 ?
C17 C18 . 1.392(2) ?
C17 H17 . 0.9300 ?
C18 H18 . 0.9300 ?
N1 N2 . 1.3863(18) ?
N2 H2 . 0.8600 ?
N3 H3 . 0.8600 ?

loop_
_geom_hbond_atom_site_label_D
_geom_hbond_atom_site_label_H
_geom_hbond_atom_site_label_A
_geom_hbond_site_symmetry_A
_geom_hbond_distance_DH
_geom_hbond_distance_HA
_geom_hbond_distance_DA
_geom_hbond_angle_DHA
_geom_hbond_publ_flag
C2 H2B S1 3_655 0.97 2.96 3.4640(16) 113.4 yes
N2 H2 S1 3_655 0.86 2.72 3.5757(13) 176.7 yes
N3 H3 N1 . 0.86 2.11 2.5457(18) 110.6 yes

loop_
_geom_torsion_atom_site_label_1
_geom_torsion_atom_site_label_2
_geom_torsion_atom_site_label_3
_geom_torsion_atom_site_label_4
_geom_torsion_site_symmetry_1
_geom_torsion_site_symmetry_2
_geom_torsion_site_symmetry_3
_geom_torsion_site_symmetry_4
_geom_torsion
_geom_torsion_publ_flag
N1 C1 C2 C3 . . . . 177.17(16) ?
C5 C1 C2 C3 . . . . -1.15(17) ?
C1 C2 C3 C4 . . . . 0.01(16) ?
C2 C3 C4 C5 . . . . 1.26(18) ?
C2 C3 C4 C11 . . . . -178.74(14) ?
C11 C4 C5 C1 . . . . 177.96(15) ?
C3 C4 C5 C1 . . . . -2.03(18) ?
C11 C4 C5 C6 . . . . -2.6(3) ?
C3 C4 C5 C6 . . . . 177.45(15) ?
N1 C1 C5 C4 . . . . -176.51(14) ?
C2 C1 C5 C4 . . . . 2.01(18) ?
N1 C1 C5 C6 . . . . 4.0(2) ?
C2 C1 C5 C6 . . . . -177.53(13) ?
C4 C5 C6 C7 . . . . 104.92(19) ?
C1 C5 C6 C7 . . . . -75.65(19) ?
C5 C6 C7 C8 . . . . -174.86(17) ?
C6 C7 C8 C9 . . . . 0.4(3) ?
C7 C8 C9 C10 . . . . 138.6(2) ?
C18 C13 C14 C15 . . . . 0.1(2) ?
N3 C13 C14 C15 . . . . -175.86(14) ?
C13 C14 C15 C16 . . . . -0.4(2) ?
C14 C15 C16 C17 . . . . 0.1(2) ?
C15 C16 C17 C18 . . . . 0.5(2) ?
C14 C13 C18 C17 . . . . 0.5(2) ?
N3 C13 C18 C17 . . . . 176.55(14) ?
C16 C17 C18 C13 . . . . -0.8(2) ?
C5 C1 N1 N2 . . . . 178.18(13) ?
C2 C1 N1 N2 . . . . 0.0(2) ?
N3 C12 N2 N1 . . . . -5.15(19) ?
S1 C12 N2 N1 . . . . 176.26(10) ?
C1 N1 N2 C12 . . . . -171.07(14) ?
N2 C12 N3 C13 . . . . 173.62(14) ?
S1 C12 N3 C13 . . . . -7.9(2) ?
C18 C13 N3 C12 . . . . 132.16(16) ?
C14 C13 N3 C12 . . . . -51.8(2) ?
